data_7044872
loop_
_publ_author_name
'Boreen, Michael A.'
'Parker, Bernard F.'
'Hohloch, Stephan'
'Skeel, Brighton A.'
'Arnold, John'

_publ_section_title
;
 f-Block complexes of a m-terphenyl dithiocarboxylate ligand.
;
_journal_issue 1
_journal_name_full 'Dalton transactions (Cambridge, England : 2003)'
_journal_page_first 96
_journal_page_last 104
_journal_paper_doi 10.1039/c7dt04073c
_journal_volume 47
_journal_year 2018
_chemical_formula_moiety 'C81 H87 La S6, 2(C H2 Cl2)'
_chemical_formula_sum 'C83 H91 Cl4 La S6'
_chemical_formula_weight 1561.62
_chemical_melting_point 539(4)
_chemical_name_common (TerphCS2)3La
_chemical_name_systematic 'Tris[2,6-bis(4-tert-butylphenyl)phenyldithiocarboxylato] lanthanum(III)'
_chemical_properties_physical Moisture-sensitive
_space_group_crystal_system monoclinic
_space_group_IT_number 15
_space_group_name_Hall '-C 2yc'
_space_group_name_H-M_alt 'C 1 2/c 1'
_symmetry_space_group_name_Hall '-C 2yc'
_symmetry_space_group_name_H-M 'C 1 2/c 1'
_atom_sites_solution_hydrogens geom
_atom_sites_solution_primary iterative
_atom_sites_solution_secondary difmap
_audit_creation_method SHELXL-2014/7
_audit_update_record
;
2017-10-24 deposited with the CCDC.
2017-11-20 downloaded from the CCDC.
;
_cell_angle_alpha 90
_cell_angle_beta 120.118(3)
_cell_angle_gamma 90
_cell_formula_units_Z 4
_cell_length_a 20.1124(13)
_cell_length_b 25.4125(16)
_cell_length_c 17.7928(11)
_cell_measurement_reflns_used 9892
_cell_measurement_temperature 100(2)
_cell_measurement_theta_max 28.31
_cell_measurement_theta_min 2.31
_cell_volume 7866.3(9)
_computing_cell_refinement 'Bruker SAINT'
_computing_data_collection 'Bruker APEX2'
_computing_data_reduction 'Bruker SAINT'
_computing_molecular_graphics ORTEP-32
_computing_publication_material WinGX
_computing_structure_refinement SHELXL-2014
_computing_structure_solution SHELXT-2014
_diffrn_ambient_temperature 100(2)
_diffrn_detector_area_resol_mean 8.366
_diffrn_measured_fraction_theta_full 1.000
_diffrn_measured_fraction_theta_max 0.997
_diffrn_measurement_device_type 'Bruker APEX-II CCD'
_diffrn_measurement_method 'phi and omega scans'
_diffrn_radiation_type MoK\a
_diffrn_radiation_wavelength 0.71073
_diffrn_reflns_av_R_equivalents 0.0467
_diffrn_reflns_av_unetI/netI 0.0261
_diffrn_reflns_Laue_measured_fraction_full 1.000
_diffrn_reflns_Laue_measured_fraction_max 0.997
_diffrn_reflns_limit_h_max 26
_diffrn_reflns_limit_h_min -26
_diffrn_reflns_limit_k_max 33
_diffrn_reflns_limit_k_min -33
_diffrn_reflns_limit_l_max 23
_diffrn_reflns_limit_l_min -23
_diffrn_reflns_number 131732
_diffrn_reflns_point_group_measured_fraction_full 1.000
_diffrn_reflns_point_group_measured_fraction_max 0.997
_diffrn_reflns_theta_full 28.000
_diffrn_reflns_theta_max 28.375
_diffrn_reflns_theta_min 1.418
_diffrn_source 'microfocus sealed tube'
_exptl_absorpt_coefficient_mu 0.880
_exptl_absorpt_correction_T_max 0.6471
_exptl_absorpt_correction_T_min 0.5543
_exptl_absorpt_correction_type multi-scan
_exptl_absorpt_process_details SADABS
_exptl_crystal_colour orange
_exptl_crystal_density_diffrn 1.319
_exptl_crystal_description Rod
_exptl_crystal_F_000 3240
_exptl_crystal_recrystallization_method 'Re-crystallisation from solvent: Dichloromethane/hexane'
_exptl_crystal_size_max 0.130
_exptl_crystal_size_mid 0.040
_exptl_crystal_size_min 0.030
_refine_diff_density_max 1.672
_refine_diff_density_min -0.936
_refine_diff_density_rms 0.089
_refine_ls_extinction_method none
_refine_ls_goodness_of_fit_ref 1.057
_refine_ls_hydrogen_treatment constr
_refine_ls_matrix_type full
_refine_ls_number_parameters 435
_refine_ls_number_reflns 9834
_refine_ls_number_restraints 0
_refine_ls_restrained_S_all 1.057
_refine_ls_R_factor_all 0.0503
_refine_ls_R_factor_gt 0.0412
_refine_ls_shift/su_max 0.002
_refine_ls_shift/su_mean 0.000
_refine_ls_structure_factor_coef Fsqd
_refine_ls_weighting_details 'w=1/[\s^2^(Fo^2^)+(0.0504P)^2^+18.8363P] where P=(Fo^2^+2Fc^2^)/3'
_refine_ls_weighting_scheme calc
_refine_ls_wR_factor_gt 0.0976
_refine_ls_wR_factor_ref 0.1031
_reflns_Friedel_coverage 0.000
_reflns_number_gt 8455
_reflns_number_total 9834
_reflns_threshold_expression 'I > 2\s(I)'
_cod_data_source_file c7dt04073c2.cif
_cod_data_source_block 7
_cod_depositor_comments
;
The following automatic conversions were performed:

'_chemical_melting_point' value '535-543' was changed to '539(4)' -
the average value was taken and precision was estimated.

Automatic conversion script
Id: cif_fix_values 4973 2017-02-22 13:04:09Z antanas 

 Adding full bibliography for 7044871--7044875.cif.
;
_cod_database_code 7044872
_shelx_shelxl_version_number 2014/7
_shelx_space_group_comment
;
The symmetry employed for this shelxl refinement is uniquely defined
by the following loop, which should always be used as a source of
symmetry information in preference to the above space-group names.
They are only intended as comments.
;
_shelx_estimated_absorpt_t_min 0.894
_shelx_estimated_absorpt_t_max 0.974

loop_
_space_group_symop_operation_xyz
'x, y, z'
'-x, y, -z+1/2'
'x+1/2, y+1/2, z'
'-x+1/2, y+1/2, -z+1/2'
'-x, -y, -z'
'x, -y, z-1/2'
'-x+1/2, -y+1/2, -z'
'x+1/2, -y+1/2, z-1/2'

loop_
_atom_site_label
_atom_site_type_symbol
_atom_site_fract_x
_atom_site_fract_y
_atom_site_fract_z
_atom_site_U_iso_or_equiv
_atom_site_adp_type
_atom_site_occupancy
_atom_site_site_symmetry_order
_atom_site_calc_flag
_atom_site_refinement_flags_posn
_atom_site_refinement_flags_adp
_atom_site_refinement_flags_occupancy
C1 C 0.5000 0.67797(12) 0.7500 0.0175(6) Uani 1 2 d S T P
C2 C 0.5000 0.61906(12) 0.7500 0.0168(6) Uani 1 2 d S T P
C3 C 0.51476(13) 0.59115(9) 0.69122(14) 0.0199(4) Uani 1 1 d . . .
C4 C 0.51321(15) 0.53592(10) 0.69150(16) 0.0266(5) Uani 1 1 d . . .
H4 H 0.5214 0.5169 0.6508 0.032 Uiso 1 1 calc R U .
C5 C 0.5000 0.50879(14) 0.7500 0.0297(8) Uani 1 2 d S T P
H5 H 0.5000 0.4714 0.7500 0.036 Uiso 1 2 calc R U P
C6 C 0.53280(13) 0.61612(9) 0.62753(14) 0.0206(4) Uani 1 1 d . . .
C7 C 0.59295(15) 0.59536(10) 0.61919(16) 0.0288(5) Uani 1 1 d . . .
H7 H 0.6236 0.5680 0.6572 0.035 Uiso 1 1 calc R U .
C8 C 0.60901(15) 0.61365(11) 0.55698(16) 0.0290(5) Uani 1 1 d . . .
H8 H 0.6502 0.5983 0.5529 0.035 Uiso 1 1 calc R U .
C9 C 0.56636(14) 0.65398(9) 0.49992(15) 0.0228(5) Uani 1 1 d . . .
C10 C 0.50631(14) 0.67487(10) 0.50839(15) 0.0229(5) Uani 1 1 d . . .
H10 H 0.4760 0.7025 0.4707 0.028 Uiso 1 1 calc R U .
C11 C 0.48959(13) 0.65625(9) 0.57083(14) 0.0211(4) Uani 1 1 d . . .
H11 H 0.4481 0.6712 0.5747 0.025 Uiso 1 1 calc R U .
C12 C 0.58451(15) 0.67155(11) 0.42941(16) 0.0295(5) Uani 1 1 d . . .
C13 C 0.67004(18) 0.68379(16) 0.4694(2) 0.0468(8) Uani 1 1 d . . .
H13A H 0.6814 0.6918 0.4231 0.070 Uiso 1 1 calc R U .
H13B H 0.7003 0.6532 0.5025 0.070 Uiso 1 1 calc R U .
H13C H 0.6833 0.7142 0.5083 0.070 Uiso 1 1 calc R U .
C14 C 0.5384(2) 0.71896(16) 0.3799(3) 0.0579(10) Uani 1 1 d . . .
H14A H 0.5473 0.7477 0.4207 0.087 Uiso 1 1 calc R U .
H14B H 0.4836 0.7099 0.3484 0.087 Uiso 1 1 calc R U .
H14C H 0.5543 0.7301 0.3385 0.087 Uiso 1 1 calc R U .
C15 C 0.5665(3) 0.62514(16) 0.3671(2) 0.0593(10) Uani 1 1 d . . .
H15A H 0.5113 0.6177 0.3373 0.089 Uiso 1 1 calc R U .
H15B H 0.5951 0.5940 0.4001 0.089 Uiso 1 1 calc R U .
H15C H 0.5816 0.6340 0.3242 0.089 Uiso 1 1 calc R U .
C16 C 0.56970(13) 0.85358(9) 0.93687(14) 0.0202(4) Uani 1 1 d . . .
C17 C 0.64217(13) 0.87758(9) 1.00792(15) 0.0206(4) Uani 1 1 d . . .
C18 C 0.71008(13) 0.87309(9) 1.00427(15) 0.0220(5) Uani 1 1 d . . .
C19 C 0.77745(14) 0.89640(10) 1.06938(16) 0.0257(5) Uani 1 1 d . . .
H19 H 0.8238 0.8931 1.0678 0.031 Uiso 1 1 calc R U .
C20 C 0.77731(15) 0.92420(11) 1.13609(17) 0.0314(6) Uani 1 1 d . . .
H20 H 0.8231 0.9405 1.1794 0.038 Uiso 1 1 calc R U .
C21 C 0.71056(15) 0.92827(11) 1.13983(16) 0.0299(5) Uani 1 1 d . . .
H21 H 0.7111 0.9472 1.1862 0.036 Uiso 1 1 calc R U .
C22 C 0.64218(14) 0.90498(10) 1.07659(15) 0.0236(5) Uani 1 1 d . . .
C23 C 0.57189(14) 0.91037(10) 1.08379(15) 0.0243(5) Uani 1 1 d . . .
C24 C 0.53067(18) 0.86783(11) 1.0874(2) 0.0382(7) Uani 1 1 d . . .
H24 H 0.5469 0.8332 1.0841 0.046 Uiso 1 1 calc R U .
C25 C 0.46630(19) 0.87460(12) 1.0957(2) 0.0417(7) Uani 1 1 d . . .
H25 H 0.4396 0.8444 1.0983 0.050 Uiso 1 1 calc R U .
C26 C 0.43996(15) 0.92393(11) 1.10038(18) 0.0300(5) Uani 1 1 d . . .
C27 C 0.4815(2) 0.96606(12) 1.0973(3) 0.0544(10) Uani 1 1 d . . .
H27 H 0.4653 1.0007 1.1004 0.065 Uiso 1 1 calc R U .
C28 C 0.5459(2) 0.95954(12) 1.0897(3) 0.0495(9) Uani 1 1 d . . .
H28 H 0.5731 0.9898 1.0884 0.059 Uiso 1 1 calc R U .
C29 C 0.36670(16) 0.93241(12) 1.10532(19) 0.0343(6) Uani 1 1 d . . .
C30 C 0.35192(19) 0.88686(16) 1.1502(2) 0.0544(9) Uani 1 1 d . . .
H30A H 0.3477 0.8541 1.1189 0.082 Uiso 1 1 calc R U .
H30B H 0.3039 0.8930 1.1504 0.082 Uiso 1 1 calc R U .
H30C H 0.3946 0.8840 1.2101 0.082 Uiso 1 1 calc R U .
C31 C 0.29929(19) 0.93799(16) 1.0129(2) 0.0532(9) Uani 1 1 d . . .
H31A H 0.2964 0.9067 0.9791 0.080 Uiso 1 1 calc R U .
H31B H 0.3068 0.9693 0.9858 0.080 Uiso 1 1 calc R U .
H31C H 0.2514 0.9416 1.0144 0.080 Uiso 1 1 calc R U .
C32 C 0.3717(3) 0.98307(19) 1.1548(4) 0.0892(18) Uani 1 1 d . . .
H32A H 0.3238 0.9880 1.1556 0.134 Uiso 1 1 calc R U .
H32B H 0.3798 1.0131 1.1258 0.134 Uiso 1 1 calc R U .
H32C H 0.4148 0.9805 1.2145 0.134 Uiso 1 1 calc R U .
C33 C 0.71314(13) 0.84521(9) 0.93213(15) 0.0212(4) Uani 1 1 d . . .
C34 C 0.66988(13) 0.86168(10) 0.84558(15) 0.0230(5) Uani 1 1 d . . .
H34 H 0.6352 0.8903 0.8312 0.028 Uiso 1 1 calc R U .
C35 C 0.67686(14) 0.83678(10) 0.78030(15) 0.0245(5) Uani 1 1 d . . .
H35 H 0.6467 0.8488 0.7221 0.029 Uiso 1 1 calc R U .
C36 C 0.72694(14) 0.79478(10) 0.79800(16) 0.0237(5) Uani 1 1 d . . .
C37 C 0.76965(14) 0.77834(9) 0.88442(16) 0.0238(5) Uani 1 1 d . . .
H37 H 0.8037 0.7493 0.8985 0.029 Uiso 1 1 calc R U .
C38 C 0.76372(13) 0.80323(9) 0.95028(16) 0.0222(5) Uani 1 1 d . . .
H38 H 0.7945 0.7915 1.0085 0.027 Uiso 1 1 calc R U .
C39 C 0.73947(15) 0.76903(11) 0.72763(17) 0.0306(6) Uani 1 1 d . . .
C40 C 0.7222(2) 0.71053(14) 0.7201(2) 0.0502(9) Uani 1 1 d . . .
H40A H 0.7357 0.6946 0.6794 0.075 Uiso 1 1 calc R U .
H40B H 0.6673 0.7052 0.6987 0.075 Uiso 1 1 calc R U .
H40C H 0.7523 0.6940 0.7773 0.075 Uiso 1 1 calc R U .
C41 C 0.6894(2) 0.79534(18) 0.6379(2) 0.0605(10) Uani 1 1 d . . .
H41A H 0.7023 0.7804 0.5961 0.091 Uiso 1 1 calc R U .
H41B H 0.6992 0.8333 0.6430 0.091 Uiso 1 1 calc R U .
H41C H 0.6350 0.7889 0.6179 0.091 Uiso 1 1 calc R U .
C42 C 0.82350(18) 0.77705(14) 0.7527(2) 0.0437(7) Uani 1 1 d . . .
H42A H 0.8571 0.7608 0.8094 0.066 Uiso 1 1 calc R U .
H42B H 0.8346 0.8148 0.7558 0.066 Uiso 1 1 calc R U .
H42C H 0.8327 0.7607 0.7088 0.066 Uiso 1 1 calc R U .
C43 C 0.3559(2) 0.58146(13) 0.3781(2) 0.0469(8) Uani 1 1 d . . .
H43A H 0.4076 0.5973 0.4018 0.056 Uiso 1 1 calc R U .
H43B H 0.3208 0.6092 0.3768 0.056 Uiso 1 1 calc R U .
S1 S 0.41459(3) 0.70917(2) 0.71099(4) 0.01983(12) Uani 1 1 d . . .
S2 S 0.55939(4) 0.78786(2) 0.93385(4) 0.02310(12) Uani 1 1 d . . .
S3 S 0.50521(3) 0.89441(2) 0.85881(4) 0.02494(13) Uani 1 1 d . . .
La1 La 0.5000 0.80725(2) 0.7500 0.02110(6) Uani 1 2 d S T P
Cl1 Cl 0.36055(9) 0.53157(4) 0.44665(8) 0.0835(4) Uani 1 1 d . . .
Cl2 Cl 0.32388(7) 0.56021(4) 0.27160(7) 0.0724(3) Uani 1 1 d . . .

loop_
_atom_site_aniso_label
_atom_site_aniso_U_11
_atom_site_aniso_U_22
_atom_site_aniso_U_33
_atom_site_aniso_U_23
_atom_site_aniso_U_13
_atom_site_aniso_U_12
C1 0.0206(15) 0.0168(14) 0.0168(14) 0.000 0.0106(12) 0.000
C2 0.0168(14) 0.0139(14) 0.0184(14) 0.000 0.0079(12) 0.000
C3 0.0230(11) 0.0170(10) 0.0187(10) -0.0001(8) 0.0096(9) 0.0018(8)
C4 0.0355(13) 0.0193(11) 0.0247(12) -0.0019(9) 0.0149(11) 0.0022(10)
C5 0.044(2) 0.0149(16) 0.0288(18) 0.000 0.0169(17) 0.000
C6 0.0265(11) 0.0173(11) 0.0180(10) -0.0024(8) 0.0112(9) 0.0011(9)
C7 0.0344(13) 0.0295(13) 0.0235(12) 0.0035(10) 0.0153(11) 0.0110(11)
C8 0.0297(13) 0.0350(14) 0.0259(12) 0.0002(10) 0.0165(11) 0.0083(11)
C9 0.0266(12) 0.0240(12) 0.0173(10) -0.0045(9) 0.0107(9) -0.0011(9)
C10 0.0270(12) 0.0209(11) 0.0205(11) 0.0011(9) 0.0116(10) 0.0027(9)
C11 0.0232(11) 0.0199(11) 0.0201(11) -0.0018(9) 0.0109(9) 0.0013(9)
C12 0.0333(13) 0.0370(14) 0.0220(12) -0.0018(10) 0.0166(11) -0.0021(11)
C13 0.0361(16) 0.077(2) 0.0338(15) 0.0058(15) 0.0225(13) -0.0038(15)
C14 0.064(2) 0.073(3) 0.059(2) 0.0423(19) 0.048(2) 0.0284(19)
C15 0.092(3) 0.066(2) 0.0368(17) -0.0187(16) 0.045(2) -0.023(2)
C16 0.0199(10) 0.0237(11) 0.0195(10) -0.0029(9) 0.0118(9) -0.0010(9)
C17 0.0218(11) 0.0187(11) 0.0197(11) 0.0002(8) 0.0091(9) -0.0010(8)
C18 0.0230(11) 0.0214(11) 0.0201(11) 0.0017(9) 0.0098(9) -0.0002(9)
C19 0.0210(11) 0.0288(13) 0.0247(12) 0.0010(10) 0.0095(10) -0.0007(9)
C20 0.0246(12) 0.0374(15) 0.0244(12) -0.0073(11) 0.0064(10) -0.0077(11)
C21 0.0316(13) 0.0333(14) 0.0230(12) -0.0086(10) 0.0124(11) -0.0069(11)
C22 0.0255(12) 0.0231(12) 0.0212(11) -0.0027(9) 0.0109(10) -0.0029(9)
C23 0.0262(12) 0.0257(12) 0.0223(11) -0.0072(9) 0.0132(10) -0.0048(9)
C24 0.0501(17) 0.0208(13) 0.0599(19) -0.0056(12) 0.0398(16) -0.0035(12)
C25 0.0519(18) 0.0281(14) 0.066(2) -0.0111(14) 0.0447(17) -0.0126(13)
C26 0.0304(13) 0.0308(13) 0.0334(13) -0.0088(11) 0.0194(11) -0.0071(11)
C27 0.064(2) 0.0208(14) 0.109(3) -0.0099(16) 0.066(2) -0.0038(14)
C28 0.060(2) 0.0217(14) 0.095(3) -0.0149(15) 0.060(2) -0.0133(13)
C29 0.0319(14) 0.0361(15) 0.0433(16) -0.0098(12) 0.0252(13) -0.0066(11)
C30 0.0395(17) 0.074(3) 0.062(2) 0.0231(19) 0.0350(17) 0.0097(16)
C31 0.0381(17) 0.069(2) 0.057(2) 0.0167(18) 0.0274(16) 0.0060(16)
C32 0.078(3) 0.085(3) 0.151(5) -0.073(3) 0.093(3) -0.035(2)
C33 0.0202(11) 0.0224(11) 0.0221(11) -0.0007(9) 0.0114(9) -0.0020(9)
C34 0.0206(11) 0.0237(12) 0.0240(11) 0.0025(9) 0.0107(9) 0.0036(9)
C35 0.0217(11) 0.0307(13) 0.0206(11) 0.0025(9) 0.0102(10) 0.0019(9)
C36 0.0208(11) 0.0259(12) 0.0267(12) -0.0026(9) 0.0137(10) -0.0028(9)
C37 0.0219(11) 0.0191(11) 0.0311(13) 0.0014(9) 0.0140(10) 0.0012(9)
C38 0.0207(11) 0.0219(11) 0.0231(11) 0.0050(9) 0.0103(9) 0.0006(9)
C39 0.0299(13) 0.0361(14) 0.0299(13) -0.0043(11) 0.0179(11) 0.0016(11)
C40 0.062(2) 0.0472(19) 0.061(2) -0.0215(16) 0.0461(19) -0.0144(16)
C41 0.068(2) 0.083(3) 0.0340(17) -0.0010(17) 0.0278(18) 0.024(2)
C42 0.0452(17) 0.0520(19) 0.0478(18) -0.0082(15) 0.0338(15) -0.0101(14)
C43 0.0520(19) 0.0349(16) 0.055(2) -0.0109(14) 0.0275(17) -0.0020(14)
S1 0.0204(3) 0.0177(3) 0.0223(3) 0.0002(2) 0.0113(2) 0.0014(2)
S2 0.0295(3) 0.0178(3) 0.0207(3) -0.0013(2) 0.0117(2) -0.0033(2)
S3 0.0220(3) 0.0191(3) 0.0258(3) -0.0037(2) 0.0060(2) 0.0028(2)
La1 0.02661(11) 0.01511(10) 0.01820(10) 0.000 0.00872(8) 0.000
Cl1 0.1441(12) 0.0403(5) 0.0693(7) -0.0037(5) 0.0560(7) -0.0025(6)
Cl2 0.1023(8) 0.0573(6) 0.0526(5) -0.0080(4) 0.0350(6) 0.0197(6)

loop_
_atom_type_symbol
_atom_type_description
_atom_type_scat_dispersion_real
_atom_type_scat_dispersion_imag
_atom_type_scat_source
C C 0.0033 0.0016 'International Tables Vol C Tables 4.2.6.8 and 6.1.1.4'
H H 0.0000 0.0000 'International Tables Vol C Tables 4.2.6.8 and 6.1.1.4'
S S 0.1246 0.1234 'International Tables Vol C Tables 4.2.6.8 and 6.1.1.4'
La La -0.2871 2.4523 'International Tables Vol C Tables 4.2.6.8 and 6.1.1.4'
Cl Cl 0.1484 0.1585 'International Tables Vol C Tables 4.2.6.8 and 6.1.1.4'

loop_
_geom_angle_atom_site_label_1
_geom_angle_atom_site_label_2
_geom_angle_atom_site_label_3
_geom_angle
_geom_angle_site_symmetry_1
_geom_angle_site_symmetry_3
C2 C1 S1 117.93(10) . 2_656
C2 C1 S1 117.93(10) . .
S1 C1 S1 124.13(19) 2_656 .
C3 C2 C3 119.7(3) 2_656 .
C3 C2 C1 120.13(14) 2_656 .
C3 C2 C1 120.13(14) . .
C4 C3 C2 119.1(2) . .
C4 C3 C6 116.2(2) . .
C2 C3 C6 124.7(2) . .
C5 C4 C3 121.0(2) . .
C5 C4 H4 119.5 . .
C3 C4 H4 119.5 . .
C4 C5 C4 120.1(3) 2_656 .
C4 C5 H5 120.0 2_656 .
C4 C5 H5 120.0 . .
C11 C6 C7 117.4(2) . .
C11 C6 C3 124.1(2) . .
C7 C6 C3 118.3(2) . .
C8 C7 C6 121.5(2) . .
C8 C7 H7 119.2 . .
C6 C7 H7 119.2 . .
C7 C8 C9 121.7(2) . .
C7 C8 H8 119.1 . .
C9 C8 H8 119.1 . .
C8 C9 C10 116.8(2) . .
C8 C9 C12 119.8(2) . .
C10 C9 C12 123.4(2) . .
C11 C10 C9 121.6(2) . .
C11 C10 H10 119.2 . .
C9 C10 H10 119.2 . .
C6 C11 C10 120.9(2) . .
C6 C11 H11 119.5 . .
C10 C11 H11 119.5 . .
C14 C12 C13 109.2(3) . .
C14 C12 C15 109.9(3) . .
C13 C12 C15 107.2(3) . .
C14 C12 C9 112.4(2) . .
C13 C12 C9 110.6(2) . .
C15 C12 C9 107.4(2) . .
C12 C13 H13A 109.5 . .
C12 C13 H13B 109.5 . .
H13A C13 H13B 109.5 . .
C12 C13 H13C 109.5 . .
H13A C13 H13C 109.5 . .
H13B C13 H13C 109.5 . .
C12 C14 H14A 109.5 . .
C12 C14 H14B 109.5 . .
H14A C14 H14B 109.5 . .
C12 C14 H14C 109.5 . .
H14A C14 H14C 109.5 . .
H14B C14 H14C 109.5 . .
C12 C15 H15A 109.5 . .
C12 C15 H15B 109.5 . .
H15A C15 H15B 109.5 . .
C12 C15 H15C 109.5 . .
H15A C15 H15C 109.5 . .
H15B C15 H15C 109.5 . .
C17 C16 S2 118.92(17) . .
C17 C16 S3 117.52(17) . .
S2 C16 S3 123.38(14) . .
C17 C16 La1 141.22(15) . .
S2 C16 La1 66.96(7) . .
S3 C16 La1 66.93(7) . .
C18 C17 C22 120.3(2) . .
C18 C17 C16 119.0(2) . .
C22 C17 C16 120.7(2) . .
C19 C18 C17 119.2(2) . .
C19 C18 C33 118.2(2) . .
C17 C18 C33 122.6(2) . .
C20 C19 C18 120.6(2) . .
C20 C19 H19 119.7 . .
C18 C19 H19 119.7 . .
C21 C20 C19 120.0(2) . .
C21 C20 H20 120.0 . .
C19 C20 H20 120.0 . .
C20 C21 C22 121.1(2) . .
C20 C21 H21 119.4 . .
C22 C21 H21 119.4 . .
C21 C22 C17 118.7(2) . .
C21 C22 C23 119.0(2) . .
C17 C22 C23 122.3(2) . .
C28 C23 C24 116.4(2) . .
C28 C23 C22 120.2(2) . .
C24 C23 C22 123.3(2) . .
C23 C24 C25 121.5(3) . .
C23 C24 H24 119.3 . .
C25 C24 H24 119.3 . .
C26 C25 C24 121.8(3) . .
C26 C25 H25 119.1 . .
C24 C25 H25 119.1 . .
C27 C26 C25 116.4(3) . .
C27 C26 C29 120.9(3) . .
C25 C26 C29 122.7(2) . .
C28 C27 C26 122.0(3) . .
C28 C27 H27 119.0 . .
C26 C27 H27 119.0 . .
C27 C28 C23 121.9(3) . .
C27 C28 H28 119.1 . .
C23 C28 H28 119.1 . .
C30 C29 C31 109.6(3) . .
C30 C29 C32 108.2(3) . .
C31 C29 C32 107.9(3) . .
C30 C29 C26 111.7(3) . .
C31 C29 C26 108.1(2) . .
C32 C29 C26 111.2(2) . .
C29 C30 H30A 109.5 . .
C29 C30 H30B 109.5 . .
H30A C30 H30B 109.5 . .
C29 C30 H30C 109.5 . .
H30A C30 H30C 109.5 . .
H30B C30 H30C 109.5 . .
C29 C31 H31A 109.5 . .
C29 C31 H31B 109.5 . .
H31A C31 H31B 109.5 . .
C29 C31 H31C 109.5 . .
H31A C31 H31C 109.5 . .
H31B C31 H31C 109.5 . .
C29 C32 H32A 109.5 . .
C29 C32 H32B 109.5 . .
H32A C32 H32B 109.5 . .
C29 C32 H32C 109.5 . .
H32A C32 H32C 109.5 . .
H32B C32 H32C 109.5 . .
C38 C33 C34 117.5(2) . .
C38 C33 C18 120.2(2) . .
C34 C33 C18 122.2(2) . .
C35 C34 C33 121.0(2) . .
C35 C34 H34 119.5 . .
C33 C34 H34 119.5 . .
C34 C35 C36 121.7(2) . .
C34 C35 H35 119.2 . .
C36 C35 H35 119.2 . .
C35 C36 C37 117.0(2) . .
C35 C36 C39 122.5(2) . .
C37 C36 C39 120.4(2) . .
C38 C37 C36 121.8(2) . .
C38 C37 H37 119.1 . .
C36 C37 H37 119.1 . .
C37 C38 C33 121.0(2) . .
C37 C38 H38 119.5 . .
C33 C38 H38 119.5 . .
C40 C39 C42 109.1(3) . .
C40 C39 C36 111.4(2) . .
C42 C39 C36 108.3(2) . .
C40 C39 C41 109.3(3) . .
C42 C39 C41 107.1(3) . .
C36 C39 C41 111.6(2) . .
C39 C40 H40A 109.5 . .
C39 C40 H40B 109.5 . .
H40A C40 H40B 109.5 . .
C39 C40 H40C 109.5 . .
H40A C40 H40C 109.5 . .
H40B C40 H40C 109.5 . .
C39 C41 H41A 109.5 . .
C39 C41 H41B 109.5 . .
H41A C41 H41B 109.5 . .
C39 C41 H41C 109.5 . .
H41A C41 H41C 109.5 . .
H41B C41 H41C 109.5 . .
C39 C42 H42A 109.5 . .
C39 C42 H42B 109.5 . .
H42A C42 H42B 109.5 . .
C39 C42 H42C 109.5 . .
H42A C42 H42C 109.5 . .
H42B C42 H42C 109.5 . .
Cl1 C43 Cl2 113.41(18) . .
Cl1 C43 H43A 108.9 . .
Cl2 C43 H43A 108.9 . .
Cl1 C43 H43B 108.9 . .
Cl2 C43 H43B 108.9 . .
H43A C43 H43B 107.7 . .
C1 S1 La1 86.97(10) . .
C16 S2 La1 80.91(8) . .
C16 S3 La1 80.60(8) . .
S2 La1 S2 160.48(2) . 2_656
S2 La1 S1 74.094(17) . 2_656
S2 La1 S1 89.043(16) 2_656 2_656
S2 La1 S1 89.041(17) . .
S2 La1 S1 74.097(17) 2_656 .
S1 La1 S1 61.92(2) 2_656 .
S2 La1 S3 61.500(17) . .
S2 La1 S3 137.335(18) 2_656 .
S1 La1 S3 132.406(17) 2_656 .
S1 La1 S3 129.159(17) . .
S2 La1 S3 137.336(18) . 2_656
S2 La1 S3 61.499(17) 2_656 2_656
S1 La1 S3 129.161(17) 2_656 2_656
S1 La1 S3 132.407(16) . 2_656
S3 La1 S3 80.82(3) . 2_656
S2 La1 C16 167.10(5) . 2_656
S2 La1 C16 32.14(4) 2_656 2_656
S1 La1 C16 118.28(4) 2_656 2_656
S1 La1 C16 99.99(4) . 2_656
S3 La1 C16 105.60(5) . 2_656
S3 La1 C16 32.47(4) 2_656 2_656
S2 La1 C16 32.14(4) . .
S2 La1 C16 167.09(5) 2_656 .
S1 La1 C16 99.99(4) 2_656 .
S1 La1 C16 118.28(4) . .
S3 La1 C16 32.47(4) . .
S3 La1 C16 105.60(5) 2_656 .
C16 La1 C16 135.65(9) 2_656 .

loop_
_geom_bond_atom_site_label_1
_geom_bond_atom_site_label_2
_geom_bond_distance
_geom_bond_site_symmetry_2
C1 C2 1.497(4) .
C1 S1 1.6925(16) 2_656
C1 S1 1.6926(16) .
C2 C3 1.413(3) 2_656
C2 C3 1.413(3) .
C3 C4 1.404(3) .
C3 C6 1.494(3) .
C4 C5 1.381(3) .
C4 H4 0.9500 .
C5 C4 1.381(3) 2_656
C5 H5 0.9500 .
C6 C11 1.390(3) .
C6 C7 1.394(3) .
C7 C8 1.380(4) .
C7 H7 0.9500 .
C8 C9 1.394(3) .
C8 H8 0.9500 .
C9 C10 1.395(3) .
C9 C12 1.538(3) .
C10 C11 1.395(3) .
C10 H10 0.9500 .
C11 H11 0.9500 .
C12 C14 1.506(4) .
C12 C13 1.528(4) .
C12 C15 1.532(4) .
C13 H13A 0.9800 .
C13 H13B 0.9800 .
C13 H13C 0.9800 .
C14 H14A 0.9800 .
C14 H14B 0.9800 .
C14 H14C 0.9800 .
C15 H15A 0.9800 .
C15 H15B 0.9800 .
C15 H15C 0.9800 .
C16 C17 1.499(3) .
C16 S2 1.680(2) .
C16 S3 1.697(2) .
C16 La1 3.119(2) .
C17 C18 1.404(3) .
C17 C22 1.406(3) .
C18 C19 1.398(3) .
C18 C33 1.494(3) .
C19 C20 1.382(4) .
C19 H19 0.9500 .
C20 C21 1.381(4) .
C20 H20 0.9500 .
C21 C22 1.398(3) .
C21 H21 0.9500 .
C22 C23 1.489(3) .
C23 C28 1.379(4) .
C23 C24 1.383(4) .
C24 C25 1.386(4) .
C24 H24 0.9500 .
C25 C26 1.379(4) .
C25 H25 0.9500 .
C26 C27 1.377(4) .
C26 C29 1.535(4) .
C27 C28 1.377(4) .
C27 H27 0.9500 .
C28 H28 0.9500 .
C29 C30 1.517(4) .
C29 C31 1.525(5) .
C29 C32 1.534(5) .
C30 H30A 0.9800 .
C30 H30B 0.9800 .
C30 H30C 0.9800 .
C31 H31A 0.9800 .
C31 H31B 0.9800 .
C31 H31C 0.9800 .
C32 H32A 0.9800 .
C32 H32B 0.9800 .
C32 H32C 0.9800 .
C33 C38 1.396(3) .
C33 C34 1.400(3) .
C34 C35 1.390(3) .
C34 H34 0.9500 .
C35 C36 1.391(3) .
C35 H35 0.9500 .
C36 C37 1.397(3) .
C36 C39 1.541(3) .
C37 C38 1.388(3) .
C37 H37 0.9500 .
C38 H38 0.9500 .
C39 C40 1.517(4) .
C39 C42 1.530(4) .
C39 C41 1.548(4) .
C40 H40A 0.9800 .
C40 H40B 0.9800 .
C40 H40C 0.9800 .
C41 H41A 0.9800 .
C41 H41B 0.9800 .
C41 H41C 0.9800 .
C42 H42A 0.9800 .
C42 H42B 0.9800 .
C42 H42C 0.9800 .
C43 Cl1 1.729(4) .
C43 Cl2 1.752(3) .
C43 H43A 0.9900 .
C43 H43B 0.9900 .
S1 La1 2.9068(6) .
S2 La1 2.9067(6) .
S3 La1 2.9087(6) .
La1 S2 2.9068(6) 2_656
La1 S1 2.9068(6) 2_656
La1 S3 2.9088(6) 2_656
La1 C16 3.119(2) 2_656
